data_7014730
loop_
_publ_author_name
'Ullrich, Matthias'
'Berger, Raphael J. F.'
'Jana, Surajit'
'Pape, Tania'
'Fr\"ohlich, Roland'
'Mitzel, Norbert W.'

_publ_section_title
;
 Organozinc hydroxylamides: on the bulk-dependent interplay of
 nuclearity, structure and dynamics.
;
_journal_issue 5
_journal_name_full 'Dalton transactions (Cambridge, England : 2003)'
_journal_page_first 1144
_journal_page_last 1157
_journal_paper_doi 10.1039/c0dt01100b
_journal_volume 40
_journal_year 2011
_chemical_formula_sum 'C20 H52 N4 O4 Zn4'
_chemical_formula_weight 674.14
_chemical_name_systematic
;
?
;
_space_group_IT_number 14
_symmetry_cell_setting monoclinic
_symmetry_space_group_name_Hall '-P 2ybc'
_symmetry_space_group_name_H-M 'P 1 21/c 1'
_atom_sites_solution_hydrogens geom
_atom_sites_solution_primary direct
_atom_sites_solution_secondary difmap
_audit_creation_method SHELXL-97
_cell_angle_alpha 90.00
_cell_angle_beta 102.82(1)
_cell_angle_gamma 90.00
_cell_formula_units_Z 4
_cell_length_a 9.171(1)
_cell_length_b 17.464(1)
_cell_length_c 19.446(1)
_cell_measurement_reflns_used 5894
_cell_measurement_temperature 198(2)
_cell_measurement_theta_max 28.28
_cell_measurement_theta_min 0.41
_cell_volume 3036.9(4)
_computing_cell_refinement 'Collect (Nonius B.V., 1998)'
_computing_data_collection 'Collect (Nonius B.V., 1998)'
_computing_data_reduction 'Denzo-SMN (Otwinowski & Minor, 1997)'
_computing_publication_material 'SHELXL-97 (Sheldrick, 1997)'
_computing_structure_refinement 'SHELXL-97 (Sheldrick, 1997)'
_computing_structure_solution 'SHELXS-97 (Sheldrick, 1990)'
_diffrn_ambient_temperature 198(2)
_diffrn_measured_fraction_theta_full 0.942
_diffrn_measured_fraction_theta_max 0.942
_diffrn_measurement_device_type 'Nonius KappaCCD'
_diffrn_measurement_method '\w and \f scans'
_diffrn_radiation_monochromator graphite
_diffrn_radiation_source 'rotating anode Nonius FR591'
_diffrn_radiation_type MoK\a
_diffrn_radiation_wavelength 0.71073
_diffrn_reflns_av_R_equivalents 0.025
_diffrn_reflns_av_sigmaI/netI 0.0305
_diffrn_reflns_limit_h_max 12
_diffrn_reflns_limit_h_min -10
_diffrn_reflns_limit_k_max 22
_diffrn_reflns_limit_k_min -21
_diffrn_reflns_limit_l_max 24
_diffrn_reflns_limit_l_min -25
_diffrn_reflns_number 17711
_diffrn_reflns_theta_full 27.88
_diffrn_reflns_theta_max 27.88
_diffrn_reflns_theta_min 2.56
_exptl_absorpt_coefficient_mu 3.149
_exptl_absorpt_correction_T_max 0.5065
_exptl_absorpt_correction_T_min 0.3656
_exptl_absorpt_correction_type multi-scan
_exptl_absorpt_process_details 'Denzo (Otwinowski, Borek, Majewski & Minor, 2003)'
_exptl_crystal_colour colourless
_exptl_crystal_density_diffrn 1.474
_exptl_crystal_density_method 'not measured'
_exptl_crystal_description block
_exptl_crystal_F_000 1408
_exptl_crystal_size_max 0.40
_exptl_crystal_size_mid 0.30
_exptl_crystal_size_min 0.25
_refine_diff_density_max 0.320
_refine_diff_density_min -0.514
_refine_diff_density_rms 0.068
_refine_ls_extinction_method none
_refine_ls_goodness_of_fit_ref 1.034
_refine_ls_hydrogen_treatment constr
_refine_ls_matrix_type full
_refine_ls_number_parameters 301
_refine_ls_number_reflns 6829
_refine_ls_number_restraints 0
_refine_ls_restrained_S_all 1.034
_refine_ls_R_factor_all 0.0380
_refine_ls_R_factor_gt 0.0275
_refine_ls_shift/su_max 0.002
_refine_ls_shift/su_mean 0.000
_refine_ls_structure_factor_coef Fsqd
_refine_ls_weighting_details 'calc w=1/[\s^2^(Fo^2^)+(0.0249P)^2^+1.8882P] where P=(Fo^2^+2Fc^2^)/3'
_refine_ls_weighting_scheme calc
_refine_ls_wR_factor_gt 0.0602
_refine_ls_wR_factor_ref 0.0635
_reflns_number_gt 5690
_reflns_number_total 6829
_reflns_threshold_expression >2sigma(I)
_cod_data_source_file C0DT01100B.TXT
_cod_data_source_block fro3819
_cod_original_sg_symbol_H-M P21/c
_cod_database_code 7014730

loop_
_symmetry_equiv_pos_as_xyz
'x, y, z'
'-x, y+1/2, -z+1/2'
'-x, -y, -z'
'x, -y-1/2, z-1/2'

loop_
_atom_site_label
_atom_site_type_symbol
_atom_site_fract_x
_atom_site_fract_y
_atom_site_fract_z
_atom_site_U_iso_or_equiv
_atom_site_adp_type
_atom_site_occupancy
_atom_site_symmetry_multiplicity
_atom_site_calc_flag
_atom_site_refinement_flags
_atom_site_disorder_assembly
_atom_site_disorder_group
Zn1 Zn 0.56365(3) 0.672027(14) -0.408247(12) 0.02373(7) Uani 1 1 d . . .
Zn2 Zn 0.35923(3) 0.824285(14) -0.390794(13) 0.02469(7) Uani 1 1 d . . .
Zn3 Zn 0.35380(3) 0.661977(14) -0.292774(12) 0.02235(6) Uani 1 1 d . . .
Zn4 Zn 0.70364(3) 0.775651(15) -0.258915(13) 0.02498(7) Uani 1 1 d . . .
O1 O 0.35005(16) 0.71646(8) -0.43116(7) 0.0234(3) Uani 1 1 d . . .
O2 O 0.38018(16) 0.77755(8) -0.29208(7) 0.0245(3) Uani 1 1 d . . .
O3 O 0.55790(15) 0.63020(8) -0.31089(7) 0.0225(3) Uani 1 1 d . . .
O4 O 0.66204(16) 0.77260(8) -0.36675(7) 0.0246(3) Uani 1 1 d . . .
N1 N 0.25147(19) 0.66672(10) -0.40187(9) 0.0225(4) Uani 1 1 d . . .
N2 N 0.4945(2) 0.81206(10) -0.23686(9) 0.0247(4) Uani 1 1 d . . .
N3 N 0.69187(19) 0.65245(10) -0.25902(9) 0.0232(4) Uani 1 1 d . . .
N4 N 0.5837(2) 0.83831(10) -0.40454(9) 0.0247(4) Uani 1 1 d . . .
C1 C 0.6387(3) 0.61065(15) -0.47848(13) 0.0396(6) Uani 1 1 d . . .
H1A H 0.7073 0.6418 -0.4990 0.059 Uiso 1 1 calc R . .
H1B H 0.5544 0.5942 -0.5159 0.059 Uiso 1 1 calc R . .
H1C H 0.6918 0.5656 -0.4554 0.059 Uiso 1 1 calc R . .
C2 C 0.2209(3) 0.91114(15) -0.42090(15) 0.0437(6) Uani 1 1 d . . .
H2A H 0.1614 0.9015 -0.4685 0.066 Uiso 1 1 calc R . .
H2B H 0.2787 0.9583 -0.4209 0.066 Uiso 1 1 calc R . .
H2C H 0.1543 0.9166 -0.3882 0.066 Uiso 1 1 calc R . .
C3 C 0.2594(3) 0.60553(15) -0.22532(12) 0.0336(5) Uani 1 1 d . . .
H3A H 0.3337 0.5720 -0.1959 0.050 Uiso 1 1 calc R . .
H3B H 0.1763 0.5746 -0.2515 0.050 Uiso 1 1 calc R . .
H3C H 0.2218 0.6422 -0.1952 0.050 Uiso 1 1 calc R . .
C4 C 0.8919(3) 0.82203(18) -0.20499(17) 0.0521(8) Uani 1 1 d . . .
H4A H 0.9763 0.7887 -0.2078 0.078 Uiso 1 1 calc R . .
H4B H 0.8863 0.8281 -0.1555 0.078 Uiso 1 1 calc R . .
H4C H 0.9062 0.8723 -0.2250 0.078 Uiso 1 1 calc R . .
C11 C 0.1021(2) 0.70458(14) -0.41342(12) 0.0313(5) Uani 1 1 d . . .
H11A H 0.1133 0.7532 -0.3865 0.038 Uiso 1 1 calc R . .
H11B H 0.0343 0.6712 -0.3936 0.038 Uiso 1 1 calc R . .
C12 C 0.0279(3) 0.72210(18) -0.49001(14) 0.0474(7) Uani 1 1 d . . .
H12A H 0.0969 0.7516 -0.5116 0.071 Uiso 1 1 calc R . .
H12B H -0.0634 0.7520 -0.4918 0.071 Uiso 1 1 calc R . .
H12C H 0.0024 0.6740 -0.5159 0.071 Uiso 1 1 calc R . .
C13 C 0.2453(3) 0.59356(13) -0.44083(12) 0.0297(5) Uani 1 1 d . . .
H13A H 0.3463 0.5704 -0.4310 0.036 Uiso 1 1 calc R . .
H13B H 0.2157 0.6041 -0.4921 0.036 Uiso 1 1 calc R . .
C14 C 0.1358(3) 0.53643(14) -0.42124(13) 0.0360(6) Uani 1 1 d . . .
H14A H 0.1519 0.5333 -0.3698 0.054 Uiso 1 1 calc R . .
H14B H 0.1519 0.4859 -0.4402 0.054 Uiso 1 1 calc R . .
H14C H 0.0332 0.5533 -0.4411 0.054 Uiso 1 1 calc R . .
C21 C 0.4763(3) 0.78155(13) -0.16773(11) 0.0290(5) Uani 1 1 d . . .
H21A H 0.5598 0.8011 -0.1306 0.035 Uiso 1 1 calc R . .
H21B H 0.4860 0.7251 -0.1686 0.035 Uiso 1 1 calc R . .
C22 C 0.3310(3) 0.80056(17) -0.14663(14) 0.0437(6) Uani 1 1 d . . .
H22A H 0.3285 0.8554 -0.1362 0.066 Uiso 1 1 calc R . .
H22B H 0.3241 0.7710 -0.1046 0.066 Uiso 1 1 calc R . .
H22C H 0.2466 0.7876 -0.1854 0.066 Uiso 1 1 calc R . .
C23 C 0.4616(3) 0.89560(13) -0.24129(12) 0.0291(5) Uani 1 1 d . . .
H23A H 0.3583 0.9040 -0.2355 0.035 Uiso 1 1 calc R . .
H23B H 0.4672 0.9144 -0.2887 0.035 Uiso 1 1 calc R . .
C24 C 0.5687(3) 0.94146(14) -0.18601(13) 0.0417(6) Uani 1 1 d . . .
H24A H 0.5524 0.9290 -0.1392 0.063 Uiso 1 1 calc R . .
H24B H 0.5512 0.9963 -0.1952 0.063 Uiso 1 1 calc R . .
H24C H 0.6718 0.9288 -0.1879 0.063 Uiso 1 1 calc R . .
C31 C 0.6864(2) 0.60979(13) -0.19345(11) 0.0276(5) Uani 1 1 d . . .
H31A H 0.6896 0.5541 -0.2027 0.033 Uiso 1 1 calc R . .
H31B H 0.5906 0.6210 -0.1800 0.033 Uiso 1 1 calc R . .
C32 C 0.8150(3) 0.63057(17) -0.13247(13) 0.0438(6) Uani 1 1 d . . .
H32A H 0.9097 0.6145 -0.1435 0.066 Uiso 1 1 calc R . .
H32B H 0.8021 0.6045 -0.0896 0.066 Uiso 1 1 calc R . .
H32C H 0.8162 0.6861 -0.1250 0.066 Uiso 1 1 calc R . .
C33 C 0.8229(2) 0.62620(14) -0.28687(12) 0.0307(5) Uani 1 1 d . . .
H33A H 0.9153 0.6417 -0.2529 0.037 Uiso 1 1 calc R . .
H33B H 0.8211 0.6537 -0.3316 0.037 Uiso 1 1 calc R . .
C34 C 0.8325(3) 0.54113(15) -0.30056(14) 0.0407(6) Uani 1 1 d . . .
H34A H 0.8560 0.5136 -0.2555 0.061 Uiso 1 1 calc R . .
H34B H 0.9112 0.5317 -0.3263 0.061 Uiso 1 1 calc R . .
H34C H 0.7365 0.5231 -0.3287 0.061 Uiso 1 1 calc R . .
C41 C 0.5835(3) 0.82628(13) -0.48045(12) 0.0302(5) Uani 1 1 d . . .
H41A H 0.5280 0.7787 -0.4970 0.036 Uiso 1 1 calc R . .
H41B H 0.6877 0.8196 -0.4856 0.036 Uiso 1 1 calc R . .
C42 C 0.5127(3) 0.89244(15) -0.52620(12) 0.0403(6) Uani 1 1 d . . .
H42A H 0.4160 0.9049 -0.5154 0.060 Uiso 1 1 calc R . .
H42B H 0.4978 0.8781 -0.5760 0.060 Uiso 1 1 calc R . .
H42C H 0.5786 0.9372 -0.5168 0.060 Uiso 1 1 calc R . .
C43 C 0.6688(3) 0.90794(13) -0.37636(12) 0.0310(5) Uani 1 1 d . . .
H43A H 0.6743 0.9104 -0.3250 0.037 Uiso 1 1 calc R . .
H43B H 0.6118 0.9533 -0.3980 0.037 Uiso 1 1 calc R . .
C44 C 0.8274(3) 0.91376(17) -0.38830(16) 0.0482(7) Uani 1 1 d . . .
H44A H 0.8827 0.8669 -0.3715 0.072 Uiso 1 1 calc R . .
H44B H 0.8782 0.9578 -0.3623 0.072 Uiso 1 1 calc R . .
H44C H 0.8233 0.9203 -0.4387 0.072 Uiso 1 1 calc R . .

loop_
_atom_site_aniso_label
_atom_site_aniso_U_11
_atom_site_aniso_U_22
_atom_site_aniso_U_33
_atom_site_aniso_U_23
_atom_site_aniso_U_13
_atom_site_aniso_U_12
Zn1 0.02611(14) 0.02585(14) 0.01997(12) -0.00094(10) 0.00669(10) 0.00204(10)
Zn2 0.02656(14) 0.02528(14) 0.02149(13) 0.00167(10) 0.00376(10) 0.00338(10)
Zn3 0.02171(13) 0.02657(13) 0.01833(12) 0.00021(10) 0.00347(10) -0.00125(10)
Zn4 0.02267(13) 0.02712(14) 0.02331(13) 0.00053(10) 0.00114(10) -0.00208(10)
O1 0.0241(8) 0.0265(8) 0.0193(7) 0.0003(6) 0.0040(6) -0.0020(6)
O2 0.0289(8) 0.0259(8) 0.0170(7) -0.0029(6) 0.0011(6) -0.0020(6)
O3 0.0199(7) 0.0275(8) 0.0188(7) 0.0001(6) 0.0017(6) 0.0003(6)
O4 0.0258(8) 0.0242(8) 0.0230(7) 0.0033(6) 0.0036(6) 0.0015(6)
N1 0.0218(9) 0.0265(10) 0.0178(8) -0.0003(7) 0.0011(7) -0.0009(7)
N2 0.0289(10) 0.0241(9) 0.0191(9) -0.0023(7) 0.0011(7) -0.0026(8)
N3 0.0187(9) 0.0285(10) 0.0203(9) 0.0031(7) -0.0002(7) 0.0003(7)
N4 0.0300(10) 0.0234(9) 0.0206(9) 0.0025(7) 0.0053(8) 0.0016(7)
C1 0.0490(15) 0.0419(15) 0.0307(13) -0.0037(11) 0.0150(12) 0.0073(12)
C2 0.0414(15) 0.0399(15) 0.0495(16) 0.0099(12) 0.0095(13) 0.0115(12)
C3 0.0302(12) 0.0437(15) 0.0279(12) 0.0021(11) 0.0084(10) -0.0060(11)
C4 0.0364(15) 0.0538(19) 0.0569(18) -0.0008(14) -0.0095(13) -0.0126(13)
C11 0.0221(11) 0.0369(13) 0.0329(12) 0.0001(10) 0.0015(10) 0.0046(10)
C12 0.0338(14) 0.0586(19) 0.0419(15) 0.0103(13) -0.0082(12) 0.0082(12)
C13 0.0323(12) 0.0308(12) 0.0239(11) -0.0066(9) 0.0020(9) -0.0010(10)
C14 0.0349(13) 0.0343(14) 0.0360(13) -0.0055(11) 0.0018(11) -0.0070(10)
C21 0.0358(13) 0.0307(12) 0.0195(10) -0.0006(9) 0.0041(9) -0.0002(10)
C22 0.0473(16) 0.0537(17) 0.0342(14) 0.0004(12) 0.0178(12) 0.0034(13)
C23 0.0382(13) 0.0241(11) 0.0248(11) -0.0006(9) 0.0068(10) 0.0031(10)
C24 0.0582(17) 0.0274(13) 0.0356(14) -0.0075(11) 0.0021(12) -0.0037(12)
C31 0.0286(11) 0.0302(12) 0.0233(11) 0.0052(9) 0.0040(9) 0.0035(9)
C32 0.0439(15) 0.0548(18) 0.0265(13) 0.0059(12) -0.0054(11) -0.0042(13)
C33 0.0219(11) 0.0378(14) 0.0325(12) 0.0049(10) 0.0065(10) 0.0047(10)
C34 0.0351(14) 0.0430(15) 0.0474(15) 0.0026(12) 0.0161(12) 0.0124(11)
C41 0.0387(13) 0.0292(12) 0.0255(11) 0.0029(9) 0.0128(10) 0.0033(10)
C42 0.0559(16) 0.0419(15) 0.0250(12) 0.0083(11) 0.0133(12) 0.0071(13)
C43 0.0352(13) 0.0264(12) 0.0318(12) -0.0006(10) 0.0083(10) -0.0039(10)
C44 0.0436(16) 0.0453(16) 0.0587(18) -0.0027(14) 0.0181(14) -0.0138(13)

loop_
_atom_type_symbol
_atom_type_description
_atom_type_scat_dispersion_real
_atom_type_scat_dispersion_imag
_atom_type_scat_source
C C 0.0033 0.0016 'International Tables Vol C Tables 4.2.6.8 and 6.1.1.4'
H H 0.0000 0.0000 'International Tables Vol C Tables 4.2.6.8 and 6.1.1.4'
N N 0.0061 0.0033 'International Tables Vol C Tables 4.2.6.8 and 6.1.1.4'
O O 0.0106 0.0060 'International Tables Vol C Tables 4.2.6.8 and 6.1.1.4'
Zn Zn 0.2839 1.4301 'International Tables Vol C Tables 4.2.6.8 and 6.1.1.4'

loop_
_geom_angle_atom_site_label_1
_geom_angle_atom_site_label_2
_geom_angle_atom_site_label_3
_geom_angle
_geom_angle_site_symmetry_1
_geom_angle_site_symmetry_3
_geom_angle_publ_flag
C1 Zn1 O3 122.12(9) . . ?
C1 Zn1 O4 123.00(9) . . ?
O3 Zn1 O4 92.35(6) . . ?
C1 Zn1 O1 120.99(9) . . ?
O3 Zn1 O1 96.68(6) . . ?
O4 Zn1 O1 94.39(6) . . ?
C2 Zn2 O1 128.74(10) . . ?
C2 Zn2 O2 120.08(9) . . ?
O1 Zn2 O2 88.86(6) . . ?
C2 Zn2 N4 116.39(9) . . ?
O1 Zn2 N4 90.93(6) . . ?
O2 Zn2 N4 105.54(6) . . ?
C3 Zn3 O2 123.86(8) . . ?
C3 Zn3 O3 121.72(8) . . ?
O2 Zn3 O3 99.07(6) . . ?
C3 Zn3 N1 121.25(8) . . ?
O2 Zn3 N1 89.62(6) . . ?
O3 Zn3 N1 93.25(6) . . ?
C4 Zn4 O4 119.66(10) . . ?
C4 Zn4 N2 118.93(11) . . ?
O4 Zn4 N2 103.89(6) . . ?
C4 Zn4 N3 116.49(10) . . ?
O4 Zn4 N3 88.57(6) . . ?
N2 Zn4 N3 104.39(7) . . ?
N1 O1 Zn2 112.14(10) . . ?
N1 O1 Zn1 109.47(10) . . ?
Zn2 O1 Zn1 108.00(6) . . ?
N2 O2 Zn3 118.79(11) . . ?
N2 O2 Zn2 115.32(11) . . ?
Zn3 O2 Zn2 113.69(6) . . ?
N3 O3 Zn1 110.79(10) . . ?
N3 O3 Zn3 117.95(11) . . ?
Zn1 O3 Zn3 105.91(6) . . ?
N4 O4 Zn4 116.96(11) . . ?
N4 O4 Zn1 110.43(11) . . ?
Zn4 O4 Zn1 112.96(7) . . ?
O1 N1 C13 105.73(15) . . ?
O1 N1 C11 107.79(16) . . ?
C13 N1 C11 112.06(17) . . ?
O1 N1 Zn3 103.81(10) . . ?
C13 N1 Zn3 115.86(13) . . ?
C11 N1 Zn3 110.80(13) . . ?
O2 N2 C23 105.05(15) . . ?
O2 N2 C21 108.13(16) . . ?
C23 N2 C21 109.93(17) . . ?
O2 N2 Zn4 105.00(11) . . ?
C23 N2 Zn4 117.15(14) . . ?
C21 N2 Zn4 110.96(13) . . ?
O3 N3 C31 106.02(15) . . ?
O3 N3 C33 106.81(15) . . ?
C31 N3 C33 109.84(17) . . ?
O3 N3 Zn4 107.52(11) . . ?
C31 N3 Zn4 120.71(13) . . ?
C33 N3 Zn4 105.21(13) . . ?
O4 N4 C43 107.34(16) . . ?
O4 N4 C41 106.23(15) . . ?
C43 N4 C41 111.50(17) . . ?
O4 N4 Zn2 103.04(11) . . ?
C43 N4 Zn2 119.21(14) . . ?
C41 N4 Zn2 108.45(14) . . ?
N1 C11 C12 115.56(19) . . ?
N1 C13 C14 112.97(18) . . ?
N2 C21 C22 116.6(2) . . ?
N2 C23 C24 112.71(19) . . ?
N3 C31 C32 112.44(19) . . ?
N3 C33 C34 116.55(19) . . ?
N4 C41 C42 112.37(18) . . ?
N4 C43 C44 116.1(2) . . ?

loop_
_geom_bond_atom_site_label_1
_geom_bond_atom_site_label_2
_geom_bond_distance
_geom_bond_site_symmetry_2
_geom_bond_publ_flag
Zn1 C1 1.976(2) . ?
Zn1 O3 2.0408(14) . ?
Zn1 O4 2.0560(15) . ?
Zn1 O1 2.0617(15) . ?
Zn2 C2 1.981(2) . ?
Zn2 O1 2.0347(15) . ?
Zn2 O2 2.0553(14) . ?
Zn2 N4 2.1476(19) . ?
Zn3 C3 1.986(2) . ?
Zn3 O2 2.0326(15) . ?
Zn3 O3 2.0563(14) . ?
Zn3 N1 2.1225(17) . ?
Zn4 C4 1.983(3) . ?
Zn4 O4 2.0471(14) . ?
Zn4 N2 2.1522(19) . ?
Zn4 N3 2.1542(18) . ?
O1 N1 1.458(2) . ?
O2 N2 1.455(2) . ?
O3 N3 1.459(2) . ?
O4 N4 1.463(2) . ?
N1 C13 1.480(3) . ?
N1 C11 1.493(3) . ?
N2 C23 1.488(3) . ?
N2 C21 1.490(3) . ?
N3 C31 1.487(3) . ?
N3 C33 1.495(3) . ?
N4 C43 1.483(3) . ?
N4 C41 1.491(3) . ?
C11 C12 1.525(3) . ?
C13 C14 1.522(3) . ?
C21 C22 1.515(3) . ?
C23 C24 1.514(3) . ?
C31 C32 1.519(3) . ?
C33 C34 1.515(3) . ?
C41 C42 1.514(3) . ?
C43 C44 1.527(3) . ?

loop_
_geom_torsion_atom_site_label_1
_geom_torsion_atom_site_label_2
_geom_torsion_atom_site_label_3
_geom_torsion_atom_site_label_4
_geom_torsion
_geom_torsion_site_symmetry_1
_geom_torsion_site_symmetry_2
_geom_torsion_site_symmetry_3
_geom_torsion_site_symmetry_4
_geom_torsion_publ_flag
C2 Zn2 O1 N1 -83.95(15) . . . . ?
O2 Zn2 O1 N1 44.86(11) . . . . ?
N4 Zn2 O1 N1 150.39(11) . . . . ?
C2 Zn2 O1 Zn1 155.35(11) . . . . ?
O2 Zn2 O1 Zn1 -75.84(7) . . . . ?
N4 Zn2 O1 Zn1 29.69(7) . . . . ?
C1 Zn1 O1 N1 98.30(14) . . . . ?
O3 Zn1 O1 N1 -35.70(11) . . . . ?
O4 Zn1 O1 N1 -128.60(11) . . . . ?
C1 Zn1 O1 Zn2 -139.34(10) . . . . ?
O3 Zn1 O1 Zn2 86.65(7) . . . . ?
O4 Zn1 O1 Zn2 -6.24(7) . . . . ?
C3 Zn3 O2 N2 73.89(15) . . . . ?
O3 Zn3 O2 N2 -64.54(13) . . . . ?
N1 Zn3 O2 N2 -157.77(13) . . . . ?
C3 Zn3 O2 Zn2 -145.40(9) . . . . ?
O3 Zn3 O2 Zn2 76.17(8) . . . . ?
N1 Zn3 O2 Zn2 -17.06(8) . . . . ?
C2 Zn2 O2 N2 -89.71(15) . . . . ?
O1 Zn2 O2 N2 134.91(12) . . . . ?
N4 Zn2 O2 N2 44.26(13) . . . . ?
C2 Zn2 O2 Zn3 128.17(11) . . . . ?
O1 Zn2 O2 Zn3 -7.21(8) . . . . ?
N4 Zn2 O2 Zn3 -97.86(8) . . . . ?
C1 Zn1 O3 N3 94.66(15) . . . . ?
O4 Zn1 O3 N3 -37.36(12) . . . . ?
O1 Zn1 O3 N3 -132.06(11) . . . . ?
C1 Zn1 O3 Zn3 -136.31(10) . . . . ?
O4 Zn1 O3 Zn3 91.66(7) . . . . ?
O1 Zn1 O3 Zn3 -3.04(7) . . . . ?
C3 Zn3 O3 N3 -78.69(15) . . . . ?
O2 Zn3 O3 N3 60.94(12) . . . . ?
N1 Zn3 O3 N3 151.07(12) . . . . ?
C3 Zn3 O3 Zn1 156.62(9) . . . . ?
O2 Zn3 O3 Zn1 -63.75(7) . . . . ?
N1 Zn3 O3 Zn1 26.39(7) . . . . ?
C4 Zn4 O4 N4 -89.56(16) . . . . ?
N2 Zn4 O4 N4 46.02(13) . . . . ?
N3 Zn4 O4 N4 150.50(13) . . . . ?
C4 Zn4 O4 Zn1 140.59(12) . . . . ?
N2 Zn4 O4 Zn1 -83.84(8) . . . . ?
N3 Zn4 O4 Zn1 20.64(8) . . . . ?
C1 Zn1 O4 N4 97.01(14) . . . . ?
O3 Zn1 O4 N4 -131.60(11) . . . . ?
O1 Zn1 O4 N4 -34.72(11) . . . . ?
C1 Zn1 O4 Zn4 -129.89(10) . . . . ?
O3 Zn1 O4 Zn4 1.50(7) . . . . ?
O1 Zn1 O4 Zn4 98.39(7) . . . . ?
Zn2 O1 N1 C13 174.76(12) . . . . ?
Zn1 O1 N1 C13 -65.39(15) . . . . ?
Zn2 O1 N1 C11 54.75(16) . . . . ?
Zn1 O1 N1 C11 174.59(12) . . . . ?
Zn2 O1 N1 Zn3 -62.83(11) . . . . ?
Zn1 O1 N1 Zn3 57.01(11) . . . . ?
C3 Zn3 N1 O1 176.67(12) . . . . ?
O2 Zn3 N1 O1 46.31(11) . . . . ?
O3 Zn3 N1 O1 -52.75(11) . . . . ?
C3 Zn3 N1 C13 -67.89(17) . . . . ?
O2 Zn3 N1 C13 161.74(15) . . . . ?
O3 Zn3 N1 C13 62.68(15) . . . . ?
C3 Zn3 N1 C11 61.21(17) . . . . ?
O2 Zn3 N1 C11 -69.16(14) . . . . ?
O3 Zn3 N1 C11 -168.22(14) . . . . ?
Zn3 O2 N2 C23 -167.29(12) . . . . ?
Zn2 O2 N2 C23 52.61(17) . . . . ?
Zn3 O2 N2 C21 -49.94(18) . . . . ?
Zn2 O2 N2 C21 169.96(13) . . . . ?
Zn3 O2 N2 Zn4 68.57(12) . . . . ?
Zn2 O2 N2 Zn4 -71.52(12) . . . . ?
C4 Zn4 N2 O2 170.87(13) . . . . ?
O4 Zn4 N2 O2 34.90(12) . . . . ?
N3 Zn4 N2 O2 -57.22(12) . . . . ?
C4 Zn4 N2 C23 54.80(18) . . . . ?
O4 Zn4 N2 C23 -81.18(14) . . . . ?
N3 Zn4 N2 C23 -173.29(14) . . . . ?
C4 Zn4 N2 C21 -72.54(17) . . . . ?
O4 Zn4 N2 C21 151.48(13) . . . . ?
N3 Zn4 N2 C21 59.37(14) . . . . ?
Zn1 O3 N3 C31 -171.81(12) . . . . ?
Zn3 O3 N3 C31 65.95(17) . . . . ?
Zn1 O3 N3 C33 -54.71(17) . . . . ?
Zn3 O3 N3 C33 -176.95(12) . . . . ?
Zn1 O3 N3 Zn4 57.80(12) . . . . ?
Zn3 O3 N3 Zn4 -64.44(12) . . . . ?
C4 Zn4 N3 O3 -170.17(14) . . . . ?
O4 Zn4 N3 O3 -47.45(11) . . . . ?
N2 Zn4 N3 O3 56.52(12) . . . . ?
C4 Zn4 N3 C31 68.21(18) . . . . ?
O4 Zn4 N3 C31 -169.07(15) . . . . ?
N2 Zn4 N3 C31 -65.09(15) . . . . ?
C4 Zn4 N3 C33 -56.59(17) . . . . ?
O4 Zn4 N3 C33 66.13(13) . . . . ?
N2 Zn4 N3 C33 170.11(12) . . . . ?
Zn4 O4 N4 C43 54.15(18) . . . . ?
Zn1 O4 N4 C43 -174.81(12) . . . . ?
Zn4 O4 N4 C41 173.54(13) . . . . ?
Zn1 O4 N4 C41 -55.42(17) . . . . ?
Zn4 O4 N4 Zn2 -72.51(12) . . . . ?
Zn1 O4 N4 Zn2 58.53(11) . . . . ?
C2 Zn2 N4 O4 170.29(12) . . . . ?
O1 Zn2 N4 O4 -54.74(11) . . . . ?
O2 Zn2 N4 O4 34.34(12) . . . . ?
C2 Zn2 N4 C43 51.60(18) . . . . ?
O1 Zn2 N4 C43 -173.42(15) . . . . ?
O2 Zn2 N4 C43 -84.35(16) . . . . ?
C2 Zn2 N4 C41 -77.39(16) . . . . ?
O1 Zn2 N4 C41 57.58(13) . . . . ?
O2 Zn2 N4 C41 146.66(13) . . . . ?
O1 N1 C11 C12 58.2(2) . . . . ?
C13 N1 C11 C12 -57.7(3) . . . . ?
Zn3 N1 C11 C12 171.21(18) . . . . ?
O1 N1 C13 C14 -175.12(17) . . . . ?
C11 N1 C13 C14 -57.9(2) . . . . ?
Zn3 N1 C13 C14 70.5(2) . . . . ?
O2 N2 C21 C22 -63.3(2) . . . . ?
C23 N2 C21 C22 50.8(3) . . . . ?
Zn4 N2 C21 C22 -177.97(17) . . . . ?
O2 N2 C23 C24 178.80(18) . . . . ?
C21 N2 C23 C24 62.7(2) . . . . ?
Zn4 N2 C23 C24 -65.2(2) . . . . ?
O3 N3 C31 C32 -176.59(18) . . . . ?
C33 N3 C31 C32 68.4(2) . . . . ?
Zn4 N3 C31 C32 -54.2(2) . . . . ?
O3 N3 C33 C34 -59.2(2) . . . . ?
C31 N3 C33 C34 55.4(3) . . . . ?
Zn4 N3 C33 C34 -173.25(17) . . . . ?
O4 N4 C41 C42 -176.92(19) . . . . ?
C43 N4 C41 C42 -60.3(3) . . . . ?
Zn2 N4 C41 C42 72.9(2) . . . . ?
O4 N4 C43 C44 63.6(2) . . . . ?
C41 N4 C43 C44 -52.3(3) . . . . ?
Zn2 N4 C43 C44 -179.94(17) . . . . ?
